data_4303995
loop_
_publ_author_name
'Danielle L. Gray'
'Gary J. Long'
'Fernande Grandjean'
'Rapha\"el P. Hermann'
'James A. Ibers'

_publ_section_title
;
Syntheses, Structure, and a M\"ossbauer and Magnetic Study of Ba4Fe2I5S4
;
_journal_name_full 'Inorganic Chemistry'
_journal_page_first 94
_journal_page_last 100
_journal_paper_doi 10.1021/ic701085c
_journal_volume 47
_journal_year 2008
_chemical_formula_sum 'Ba4 Fe2 I5 S4'
_chemical_formula_weight 1423.80
_chemical_name_systematic
; 
 ? 
;
_space_group_IT_number 87
_symmetry_cell_setting tetragonal
_symmetry_space_group_name_Hall '-I 4'
_symmetry_space_group_name_H-M 'I 4/m'
_atom_sites_solution_primary direct
_atom_sites_solution_secondary difmap
_audit_creation_method SHELXL-97
_cell_angle_alpha 90.00
_cell_angle_beta 90.00
_cell_angle_gamma 90.00
_cell_formula_units_Z 2
_cell_length_a 13.7583(13)
_cell_length_b 13.7583(13)
_cell_length_c 5.1261(7)
_cell_measurement_reflns_used 4575
_cell_measurement_temperature 153(2)
_cell_measurement_theta_max 28.266
_cell_measurement_theta_min 3.309
_cell_volume 970.32(19)
_computing_cell_refinement 'SMART Version 5.054 (Bruker, 2000)'
_computing_data_collection 'SMART Version 5.054 (Bruker, 2000)'
_computing_data_reduction 'Saint-Plus Version 6.45 (Bruker, 2003)'
_computing_molecular_graphics 'Crystalmaker for Windows version 1.3 (2005)'
_computing_publication_material 'SHELXTL-97 (Sheldrick, 1997)'
_computing_structure_refinement 'SHELXL-97 (Sheldrick, 1997)'
_computing_structure_solution 'SHELXS-97 (Sheldrick, 1990)'
_diffrn_ambient_temperature 153(2)
_diffrn_measured_fraction_theta_full 0.930
_diffrn_measured_fraction_theta_max 0.930
_diffrn_measurement_device_type 'Bruker Smart 1000 CCD'
_diffrn_measurement_method \w
_diffrn_radiation_monochromator graphite
_diffrn_radiation_source 'fine-focus sealed tube'
_diffrn_radiation_type MoK\a
_diffrn_radiation_wavelength 0.71073
_diffrn_reflns_av_R_equivalents 0.0276
_diffrn_reflns_av_sigmaI/netI 0.0133
_diffrn_reflns_limit_h_max 17
_diffrn_reflns_limit_h_min -17
_diffrn_reflns_limit_k_max 17
_diffrn_reflns_limit_k_min -17
_diffrn_reflns_limit_l_max 6
_diffrn_reflns_limit_l_min -6
_diffrn_reflns_number 5782
_diffrn_reflns_theta_full 28.71
_diffrn_reflns_theta_max 28.71
_diffrn_reflns_theta_min 2.09
_diffrn_standards_decay_% <2
_diffrn_standards_interval_count 0
_diffrn_standards_interval_time .
_diffrn_standards_number 0
_exptl_absorpt_coefficient_mu 17.800
_exptl_absorpt_correction_T_max 0.60575
_exptl_absorpt_correction_T_min 0.20095
_exptl_absorpt_correction_type numerical
_exptl_absorpt_process_details 'faces indexed'
_exptl_crystal_colour black
_exptl_crystal_density_diffrn 4.873
_exptl_crystal_density_meas ?
_exptl_crystal_density_method .
_exptl_crystal_description needle
_exptl_crystal_F_000 1210
_exptl_crystal_size_max 0.314
_exptl_crystal_size_mid 0.032
_exptl_crystal_size_min 0.030
_refine_diff_density_max 3.503
_refine_diff_density_min -1.427
_refine_diff_density_rms 0.360
_refine_ls_extinction_method none
_refine_ls_goodness_of_fit_ref 2.302
_refine_ls_matrix_type full
_refine_ls_number_parameters 23
_refine_ls_number_reflns 650
_refine_ls_number_restraints 0
_refine_ls_restrained_S_all 2.302
_refine_ls_R_factor_all 0.0358
_refine_ls_R_factor_gt 0.0346
_refine_ls_shift/su_max 0.029
_refine_ls_shift/su_mean 0.011
_refine_ls_structure_factor_coef Fsqd
_refine_ls_weighting_details
; calc 
 [1.00000+0.00000exp(0.00(sin\q/\l)^2^)]/ 
   [\s^2^(Fo^2^)+0.0000+0.0000*P+(0.0300P)^2^+0.0000sin\q/\l] 
 where P = 1.00000Fo^2^ + 0.00000Fc^2^ 
;
_refine_ls_weighting_scheme calc
_refine_ls_wR_factor_gt 0.0902
_refine_ls_wR_factor_ref 0.0904
_reflns_number_gt 632
_reflns_number_total 650
_reflns_threshold_expression >2sigma(I)
_cod_data_source_file ic701085c.cif
_cod_data_source_block Ba4Fe2S4I5
_cod_database_code 4303995

loop_
_symmetry_equiv_pos_as_xyz
'x, y, z'
'-x, -y, z'
'-y, x, z'
'y, -x, z'
'x+1/2, y+1/2, z+1/2'
'-x+1/2, -y+1/2, z+1/2'
'-y+1/2, x+1/2, z+1/2'
'y+1/2, -x+1/2, z+1/2'
'-x, -y, -z'
'x, y, -z'
'y, -x, -z'
'-y, x, -z'
'-x+1/2, -y+1/2, -z+1/2'
'x+1/2, y+1/2, -z+1/2'
'y+1/2, -x+1/2, -z+1/2'
'-y+1/2, x+1/2, -z+1/2'

loop_
_atom_site_label
_atom_site_type_symbol
_atom_site_fract_x
_atom_site_fract_y
_atom_site_fract_z
_atom_site_U_iso_or_equiv
_atom_site_adp_type
_atom_site_occupancy
_atom_site_symmetry_multiplicity
_atom_site_calc_flag
_atom_site_refinement_flags
_atom_site_disorder_assembly
_atom_site_disorder_group
Ba1 Ba 0.24801(4) 0.06079(4) 0.0000 0.0125(2) Uani 1 2 d S . .
Fe1 Fe 0.0000 0.5000 0.2500 0.0095(4) Uani 1 4 d S . .
I1 I 0.0000 0.0000 0.0000 0.0183(3) Uani 1 8 d S . .
I2 I 0.36929(4) 0.29706(4) 0.0000 0.0143(2) Uani 1 2 d S . .
S1 S 0.10360(15) 0.41200(15) 0.0000 0.0107(4) Uani 1 2 d S . .

loop_
_atom_site_aniso_label
_atom_site_aniso_U_11
_atom_site_aniso_U_22
_atom_site_aniso_U_33
_atom_site_aniso_U_23
_atom_site_aniso_U_13
_atom_site_aniso_U_12
Ba1 0.0135(3) 0.0163(3) 0.0077(3) 0.000 0.000 0.00169(18)
Fe1 0.0123(5) 0.0123(5) 0.0040(7) 0.000 0.000 0.000
I1 0.0159(4) 0.0159(4) 0.0231(7) 0.000 0.000 0.000
I2 0.0168(3) 0.0163(3) 0.0097(3) 0.000 0.000 0.0013(2)
S1 0.0132(9) 0.0126(9) 0.0061(10) 0.000 0.000 0.0010(8)

loop_
_atom_type_symbol
_atom_type_description
_atom_type_scat_dispersion_real
_atom_type_scat_dispersion_imag
_atom_type_scat_source
S S 0.1246 0.1234 'International Tables Vol C Tables 4.2.6.8 and 6.1.1.4'
Fe Fe 0.3463 0.8444 'International Tables Vol C Tables 4.2.6.8 and 6.1.1.4'
I I -0.4742 1.8119 'International Tables Vol C Tables 4.2.6.8 and 6.1.1.4'
Ba Ba -0.3244 2.2819 'International Tables Vol C Tables 4.2.6.8 and 6.1.1.4'

loop_
_geom_angle_atom_site_label_1
_geom_angle_atom_site_label_2
_geom_angle_atom_site_label_3
_geom_angle
_geom_angle_site_symmetry_1
_geom_angle_site_symmetry_3
_geom_angle_publ_flag
S1 Ba1 S1 69.09(6) 11 13 ?
S1 Ba1 S1 69.09(6) 11 13_554 ?
S1 Ba1 S1 102.00(6) 13 13_554 ?
S1 Ba1 I1 121.16(4) 11 . ?
S1 Ba1 I1 128.92(3) 13 . ?
S1 Ba1 I1 128.92(3) 13_554 . ?
S1 Ba1 I2 134.442(10) 11 13 ?
S1 Ba1 I2 70.31(3) 13 13 ?
S1 Ba1 I2 140.17(4) 13_554 13 ?
I1 Ba1 I2 72.204(12) . 13 ?
S1 Ba1 I2 134.442(10) 11 13_554 ?
S1 Ba1 I2 140.17(4) 13 13_554 ?
S1 Ba1 I2 70.31(3) 13_554 13_554 ?
I1 Ba1 I2 72.204(12) . 13_554 ?
I2 Ba1 I2 90.61(2) 13 13_554 ?
S1 Ba1 I2 107.90(4) 11 . ?
S1 Ba1 I2 67.44(4) 13 . ?
S1 Ba1 I2 67.44(4) 13_554 . ?
I1 Ba1 I2 130.943(18) . . ?
I2 Ba1 I2 73.847(15) 13 . ?
I2 Ba1 I2 73.847(15) 13_554 . ?
S1 Ba1 I2 67.49(3) 11 7_544 ?
S1 Ba1 I2 135.85(4) 13 7_544 ?
S1 Ba1 I2 69.44(3) 13_554 7_544 ?
I1 Ba1 I2 70.743(12) . 7_544 ?
I2 Ba1 I2 142.92(2) 13 7_544 ?
I2 Ba1 I2 79.640(16) 13_554 7_544 ?
I2 Ba1 I2 134.810(11) . 7_544 ?
S1 Ba1 I2 67.49(3) 11 7_545 ?
S1 Ba1 I2 69.44(3) 13 7_545 ?
S1 Ba1 I2 135.85(4) 13_554 7_545 ?
I1 Ba1 I2 70.743(12) . 7_545 ?
I2 Ba1 I2 79.640(16) 13 7_545 ?
I2 Ba1 I2 142.92(2) 13_554 7_545 ?
I2 Ba1 I2 134.810(11) . 7_545 ?
I2 Ba1 I2 86.879(18) 7_544 7_545 ?
S1 Ba1 Fe1 36.64(3) 11 13 ?
S1 Ba1 Fe1 36.48(3) 13 13 ?
S1 Ba1 Fe1 73.83(3) 13_554 13 ?
I1 Ba1 Fe1 146.722(13) . 13 ?
I2 Ba1 Fe1 106.788(12) 13 13 ?
I2 Ba1 Fe1 140.319(15) 13_554 13 ?
I2 Ba1 Fe1 77.206(12) . 13 ?
I2 Ba1 Fe1 103.222(15) 7_544 13 ?
I2 Ba1 Fe1 76.331(12) 7_545 13 ?
S1 Ba1 Fe1 36.64(3) 11 5_544 ?
S1 Ba1 Fe1 73.83(3) 13 5_544 ?
S1 Ba1 Fe1 36.48(3) 13_554 5_544 ?
I1 Ba1 Fe1 146.722(13) . 5_544 ?
I2 Ba1 Fe1 140.319(15) 13 5_544 ?
I2 Ba1 Fe1 106.788(12) 13_554 5_544 ?
I2 Ba1 Fe1 77.206(12) . 5_544 ?
I2 Ba1 Fe1 76.331(12) 7_544 5_544 ?
I2 Ba1 Fe1 103.222(15) 7_545 5_544 ?
Fe1 Ba1 Fe1 39.530(8) 13 5_544 ?
S1 Fe1 S1 108.64(3) 7 9_565 ?
S1 Fe1 S1 111.16(6) 7 15_455 ?
S1 Fe1 S1 108.64(3) 9_565 15_455 ?
S1 Fe1 S1 108.63(3) 7 . ?
S1 Fe1 S1 111.16(6) 9_565 . ?
S1 Fe1 S1 108.63(3) 15_455 . ?
S1 Fe1 Fe1 55.58(3) 7 9_566 ?
S1 Fe1 Fe1 124.42(3) 9_565 9_566 ?
S1 Fe1 Fe1 55.58(3) 15_455 9_566 ?
S1 Fe1 Fe1 124.42(3) . 9_566 ?
S1 Fe1 Fe1 124.42(3) 7 9_565 ?
S1 Fe1 Fe1 55.58(3) 9_565 9_565 ?
S1 Fe1 Fe1 124.42(3) 15_455 9_565 ?
S1 Fe1 Fe1 55.58(3) . 9_565 ?
Fe1 Fe1 Fe1 180.0 9_566 9_565 ?
S1 Fe1 Ba1 152.15(5) 7 3 ?
S1 Fe1 Ba1 99.13(5) 9_565 3 ?
S1 Fe1 Ba1 59.88(4) 15_455 3 ?
S1 Fe1 Ba1 57.25(5) . 3 ?
Fe1 Fe1 Ba1 109.765(4) 9_566 3 ?
Fe1 Fe1 Ba1 70.235(4) 9_565 3 ?
S1 Fe1 Ba1 57.25(5) 7 13 ?
S1 Fe1 Ba1 152.15(5) 9_565 13 ?
S1 Fe1 Ba1 99.13(5) 15_455 13 ?
S1 Fe1 Ba1 59.87(4) . 13 ?
Fe1 Fe1 Ba1 70.235(4) 9_566 13 ?
Fe1 Fe1 Ba1 109.765(4) 9_565 13 ?
Ba1 Fe1 Ba1 96.566(3) 3 13 ?
S1 Fe1 Ba1 59.88(4) 7 11_565 ?
S1 Fe1 Ba1 57.25(5) 9_565 11_565 ?
S1 Fe1 Ba1 152.15(5) 15_455 11_565 ?
S1 Fe1 Ba1 99.13(5) . 11_565 ?
Fe1 Fe1 Ba1 109.765(4) 9_566 11_565 ?
Fe1 Fe1 Ba1 70.235(4) 9_565 11_565 ?
Ba1 Fe1 Ba1 140.470(8) 3 11_565 ?
Ba1 Fe1 Ba1 96.566(3) 13 11_565 ?
S1 Fe1 Ba1 99.13(5) 7 5_455 ?
S1 Fe1 Ba1 59.88(4) 9_565 5_455 ?
S1 Fe1 Ba1 57.25(5) 15_455 5_455 ?
S1 Fe1 Ba1 152.15(5) . 5_455 ?
Fe1 Fe1 Ba1 70.235(4) 9_566 5_455 ?
Fe1 Fe1 Ba1 109.765(4) 9_565 5_455 ?
Ba1 Fe1 Ba1 96.566(3) 3 5_455 ?
Ba1 Fe1 Ba1 140.470(8) 13 5_455 ?
Ba1 Fe1 Ba1 96.566(3) 11_565 5_455 ?
Ba1 I1 Ba1 90.0 9 11 ?
Ba1 I1 Ba1 90.0 9 3 ?
Ba1 I1 Ba1 180.000(16) 11 3 ?
Ba1 I1 Ba1 180.0 9 . ?
Ba1 I1 Ba1 90.0 11 . ?
Ba1 I1 Ba1 90.0 3 . ?
Ba1 I2 Ba1 90.62(2) 13 13_554 ?
Ba1 I2 Ba1 106.153(15) 13 . ?
Ba1 I2 Ba1 106.153(15) 13_554 . ?
Ba1 I2 Ba1 85.285(14) 13 15 ?
Ba1 I2 Ba1 153.56(2) 13_554 15 ?
Ba1 I2 Ba1 100.066(17) . 15 ?
Ba1 I2 Ba1 153.56(2) 13 15_554 ?
Ba1 I2 Ba1 85.285(14) 13_554 15_554 ?
Ba1 I2 Ba1 100.066(17) . 15_554 ?
Ba1 I2 Ba1 86.878(19) 15 15_554 ?
Fe1 S1 Fe1 68.84(6) 9_565 . ?
Fe1 S1 Ba1 86.10(6) 9_565 3 ?
Fe1 S1 Ba1 86.10(6) . 3 ?
Fe1 S1 Ba1 140.16(8) 9_565 13 ?
Fe1 S1 Ba1 83.64(3) . 13 ?
Ba1 S1 Ba1 121.22(4) 3 13 ?
Fe1 S1 Ba1 83.64(3) 9_565 13_554 ?
Fe1 S1 Ba1 140.16(8) . 13_554 ?
Ba1 S1 Ba1 121.22(4) 3 13_554 ?
Ba1 S1 Ba1 102.00(6) 13 13_554 ?

loop_
_geom_bond_atom_site_label_1
_geom_bond_atom_site_label_2
_geom_bond_distance
_geom_bond_site_symmetry_2
_geom_bond_publ_flag
Ba1 S1 3.195(2) 11 ?
Ba1 S1 3.2981(14) 13 ?
Ba1 S1 3.2981(14) 13_554 ?
Ba1 I1 3.5132(6) . ?
Ba1 I2 3.6054(6) 13 ?
Ba1 I2 3.6054(6) 13_554 ?
Ba1 I2 3.6539(8) . ?
Ba1 I2 3.7276(6) 7_544 ?
Ba1 I2 3.7276(6) 7_545 ?
Ba1 Fe1 3.7896(6) 13 ?
Ba1 Fe1 3.7896(6) 5_544 ?
Fe1 S1 2.2671(17) 7 ?
Fe1 S1 2.2671(17) 9_565 ?
Fe1 S1 2.2671(17) 15_455 ?
Fe1 S1 2.2671(17) . ?
Fe1 Fe1 2.5630(4) 9_566 ?
Fe1 Fe1 2.5631(4) 9_565 ?
Fe1 Ba1 3.7897(6) 3 ?
Fe1 Ba1 3.7897(6) 13 ?
Fe1 Ba1 3.7897(6) 11_565 ?
Fe1 Ba1 3.7897(6) 5_455 ?
I1 Ba1 3.5132(6) 9 ?
I1 Ba1 3.5132(6) 11 ?
I1 Ba1 3.5132(6) 3 ?
I2 Ba1 3.6054(6) 13 ?
I2 Ba1 3.6054(6) 13_554 ?
I2 Ba1 3.7276(6) 15 ?
I2 Ba1 3.7276(6) 15_554 ?
S1 Fe1 2.2671(17) 9_565 ?
S1 Ba1 3.195(2) 3 ?
S1 Ba1 3.2981(14) 13 ?
S1 Ba1 3.2981(14) 13_554 ?
